data_2021022
loop_
_publ_author_name
'Swinton Darious, Robert'
'Jasmine, Nithianantham Jeeva'
'Karthikeyan, Ammasai'
'Thomas Muthiah, Packianathan'
'Perdih, Franc'

_publ_section_title
;
 Supramolecular architectures in cytosinium 6-chloronicotinate monohydrate
 and 5-bromo-6-methylisocytosinium hydrogen sulfate
;
_journal_coeditor_code OV3108
_journal_issue 3
_journal_name_full 'Acta Crystallographica Section C'
_journal_page_first
;
;
_journal_paper_doi 10.1107/S2053229618002462
_journal_volume 74
_journal_year 2018
_chemical_formula_moiety 'C5 H7 Br N3 O, H O4 S'
_chemical_formula_sum 'C5 H8 Br N3 O5 S'
_chemical_formula_weight 302.11
_chemical_name_common
;
2-amino-5-bromo-4-hydroxy-6-methylpyrimidinium hydrogensulfate
;
_chemical_name_systematic
;
2-amino-5-bromo-4-oxy-6-methylpyrimidinium hydrogensulfate
;
_space_group_crystal_system monoclinic
_space_group_IT_number 14
_space_group_name_Hall '-P 2ybc'
_space_group_name_H-M_alt 'P 1 21/c 1'
_symmetry_space_group_name_Hall '-P 2ybc'
_symmetry_space_group_name_H-M 'P 1 21/c 1'
_atom_sites_solution_hydrogens geom
_audit_creation_method SHELXL-2014/7
_cell_angle_alpha 90
_cell_angle_beta 96.026(2)
_cell_angle_gamma 90
_cell_formula_units_Z 4
_cell_length_a 16.1671(4)
_cell_length_b 4.87860(10)
_cell_length_c 12.0863(3)
_cell_measurement_reflns_used 2315
_cell_measurement_temperature 150(2)
_cell_measurement_theta_max 74.5700
_cell_measurement_theta_min 3.6270
_cell_volume 948.01(4)
_computing_cell_refinement 'CrysAlis PRO (Agilent, 2013)'
_computing_data_collection 'CrysAlis PRO (Agilent, 2013)'
_computing_data_reduction 'CrysAlis PRO (Agilent, 2013)'
_computing_molecular_graphics
;
PLATON (Spek, 2009), Mercury (Macrae <i>et al.</i>, 2008)
;
_computing_publication_material 'PLATON (Spek, 2009)'
_computing_structure_refinement 'SHELX-2014/7 (Sheldrick, 2015)'
_computing_structure_solution 'SHELX-2014/7 (Sheldrick, 2015)'
_diffrn_ambient_temperature 150(2)
_diffrn_detector_area_resol_mean 10.4933
_diffrn_measured_fraction_theta_full 0.998
_diffrn_measured_fraction_theta_max 0.996
_diffrn_measurement_device_type
;
Agilent SuperNova Dual Source diffractometer with an Atlas detector
;
_diffrn_measurement_method '\w scans'
_diffrn_radiation_monochromator mirror
_diffrn_radiation_source 'SuperNova (Cu) X-ray Source'
_diffrn_radiation_type CuK\a
_diffrn_radiation_wavelength 1.54184
_diffrn_reflns_av_R_equivalents 0.0327
_diffrn_reflns_limit_h_max 17
_diffrn_reflns_limit_h_min -19
_diffrn_reflns_limit_k_max 5
_diffrn_reflns_limit_k_min -5
_diffrn_reflns_limit_l_max 11
_diffrn_reflns_limit_l_min -14
_diffrn_reflns_number 3324
_diffrn_reflns_theta_full 67.684
_diffrn_reflns_theta_max 70.060
_diffrn_reflns_theta_min 5.503
_exptl_absorpt_coefficient_mu 8.128
_exptl_absorpt_correction_T_max 1.00000
_exptl_absorpt_correction_T_min 0.43083
_exptl_absorpt_correction_type multi-scan
_exptl_absorpt_process_details
;
(CrysAlis PRO; Agilent, 2013)
;
_exptl_crystal_colour colorless
_exptl_crystal_density_diffrn 2.117
_exptl_crystal_description prism
_exptl_crystal_F_000 600
_exptl_crystal_size_max 0.400
_exptl_crystal_size_mid 0.350
_exptl_crystal_size_min 0.200
_refine_diff_density_max 0.773
_refine_diff_density_min -1.381
_refine_ls_extinction_coef 0.0044(4)
_refine_ls_extinction_expression Fc^*^=kFc[1+0.001xFc^2^\l^3^/sin(2\q)]^-1/4^
_refine_ls_extinction_method 'SHELXL-2014/7 (Sheldrick, 2015)'
_refine_ls_goodness_of_fit_ref 1.056
_refine_ls_hydrogen_treatment constr
_refine_ls_matrix_type full
_refine_ls_number_parameters 139
_refine_ls_number_reflns 1781
_refine_ls_number_restraints 0
_refine_ls_restrained_S_all 1.056
_refine_ls_R_factor_all 0.0417
_refine_ls_R_factor_gt 0.0404
_refine_ls_shift/su_max 0.001
_refine_ls_shift/su_mean 0.000
_refine_ls_structure_factor_coef Fsqd
_refine_ls_weighting_details 'w=1/[\s^2^(Fo^2^)+(0.0783P)^2^+1.5150P] where P=(Fo^2^+2Fc^2^)/3'
_refine_ls_weighting_scheme calc
_refine_ls_wR_factor_gt 0.1081
_refine_ls_wR_factor_ref 0.1094
_reflns_number_gt 1710
_reflns_number_total 1781
_reflns_threshold_expression 'I > 2\s(I)'
_cod_data_source_file ov3108sup1.cif
_cod_data_source_block II
_cod_database_code 2021022
_shelx_space_group_comment
;
The symmetry employed for this shelxl refinement is uniquely defined
by the following loop, which should always be used as a source of
symmetry information in preference to the above space-group names.
They are only intended as comments.
;
_shelx_estimated_absorpt_t_min 0.139
_shelx_estimated_absorpt_t_max 0.293

loop_
_space_group_symop_operation_xyz
'x, y, z'
'-x, y+1/2, -z+1/2'
'-x, -y, -z'
'x, -y-1/2, z-1/2'

loop_
_atom_site_type_symbol
_atom_site_label
_atom_site_fract_x
_atom_site_fract_y
_atom_site_fract_z
_atom_site_U_iso_or_equiv
_atom_site_adp_type
_atom_site_calc_flag
_atom_site_occupancy
Br Br1 0.96681(2) 1.14944(7) 0.63903(3) 0.0147(2) Uani d 1
S S1 0.60155(4) 0.23576(15) 0.71074(6) 0.0059(2) Uani d 1
O O1 0.85408(14) 0.7141(5) 0.73247(19) 0.0122(5) Uani d 1
O O2 0.69097(13) 0.2886(5) 0.72425(19) 0.0108(5) Uani d 1
O O3 0.55917(15) 0.3378(5) 0.6078(2) 0.0136(5) Uani d 1
O O4 0.56372(14) 0.3299(5) 0.80906(19) 0.0101(5) Uani d 1
O O5 0.59581(13) -0.0835(5) 0.70865(19) 0.0093(5) Uani d 1
H H5 0.5457 -0.1313 0.7046 0.014 Uiso calc 1
N N1 0.74531(16) 1.0117(6) 0.4460(2) 0.0100(6) Uani d 1
H H1 0.7197 1.0760 0.3836 0.012 Uiso calc 1
N N2 0.63331(17) 0.7267(6) 0.4640(2) 0.0125(6) Uani d 1
H H2A 0.6076 0.7918 0.4017 0.015 Uiso calc 1
H H2B 0.6094 0.5998 0.5014 0.015 Uiso calc 1
N N3 0.74822(16) 0.7180(6) 0.5950(2) 0.0079(5) Uani d 1
H H3 0.7245 0.5830 0.6282 0.010 Uiso calc 1
C C2 0.7071(2) 0.8186(7) 0.5010(3) 0.0083(6) Uani d 1
C C4 0.82565(19) 0.8106(7) 0.6444(3) 0.0083(6) Uani d 1
C C5 0.86285(18) 1.0192(7) 0.5796(2) 0.0074(6) Uani d 1
C C6 0.8233(2) 1.1151(7) 0.4828(3) 0.0097(6) Uani d 1
C C7 0.8550(2) 1.3261(7) 0.4091(3) 0.0124(7) Uani d 1
H H7A 0.8780 1.2359 0.3467 0.019 Uiso calc 1
H H7B 0.8986 1.4339 0.4515 0.019 Uiso calc 1
H H7C 0.8093 1.4473 0.3807 0.019 Uiso calc 1

loop_
_atom_site_aniso_label
_atom_site_aniso_U_11
_atom_site_aniso_U_22
_atom_site_aniso_U_33
_atom_site_aniso_U_12
_atom_site_aniso_U_13
_atom_site_aniso_U_23
Br1 0.0094(3) 0.0184(3) 0.0163(3) -0.00367(12) 0.00175(16) -0.00200(13)
S1 0.0049(4) 0.0042(4) 0.0089(4) -0.0008(3) 0.0024(3) -0.0003(3)
O1 0.0112(11) 0.0154(12) 0.0097(11) 0.0008(10) 0.0000(9) 0.0036(10)
O2 0.0044(11) 0.0123(11) 0.0163(11) -0.0016(9) 0.0038(8) 0.0009(10)
O3 0.0133(12) 0.0136(12) 0.0131(12) -0.0018(9) -0.0025(10) 0.0037(9)
O4 0.0092(11) 0.0108(12) 0.0114(11) 0.0014(8) 0.0058(9) -0.0042(8)
O5 0.0076(10) 0.0041(11) 0.0168(12) -0.0014(8) 0.0042(8) -0.0009(9)
N1 0.0080(13) 0.0129(14) 0.0089(13) -0.0007(11) 0.0000(9) 0.0040(11)
N2 0.0100(13) 0.0181(15) 0.0088(13) -0.0056(12) -0.0012(10) 0.0044(12)
N3 0.0066(13) 0.0088(13) 0.0089(12) -0.0018(10) 0.0032(10) 0.0027(11)
C2 0.0092(15) 0.0089(15) 0.0077(15) 0.0009(12) 0.0047(12) -0.0007(11)
C4 0.0061(15) 0.0069(14) 0.0124(15) 0.0008(12) 0.0036(12) -0.0028(12)
C5 0.0034(13) 0.0091(15) 0.0103(14) -0.0009(11) 0.0029(10) -0.0028(12)
C6 0.0068(15) 0.0085(15) 0.0148(16) 0.0007(11) 0.0067(12) -0.0014(13)
C7 0.0121(16) 0.0126(16) 0.0134(16) -0.0022(13) 0.0060(12) 0.0019(13)

loop_
_atom_type_symbol
_atom_type_description
_atom_type_scat_dispersion_real
_atom_type_scat_dispersion_imag
_atom_type_scat_source
C C 0.0181 0.0091 'International Tables Vol C Tables 4.2.6.8 and 6.1.1.4'
H H 0.0000 0.0000 'International Tables Vol C Tables 4.2.6.8 and 6.1.1.4'
Br Br -0.6763 1.2805 'International Tables Vol C Tables 4.2.6.8 and 6.1.1.4'
N N 0.0311 0.0180 'International Tables Vol C Tables 4.2.6.8 and 6.1.1.4'
O O 0.0492 0.0322 'International Tables Vol C Tables 4.2.6.8 and 6.1.1.4'
S S 0.3331 0.5567 'International Tables Vol C Tables 4.2.6.8 and 6.1.1.4'

loop_
_geom_angle_atom_site_label_1
_geom_angle_atom_site_label_2
_geom_angle_atom_site_label_3
_geom_angle
O3 S1 O2 114.20(14)
O3 S1 O4 112.95(14)
O2 S1 O4 110.26(14)
O3 S1 O5 107.93(13)
O2 S1 O5 103.56(13)
O4 S1 O5 107.25(13)
S1 O5 H5 109.5
C2 N1 C6 123.2(3)
C2 N1 H1 118.4
C6 N1 H1 118.4
C2 N2 H2A 120.0
C2 N2 H2B 120.0
H2A N2 H2B 120.0
C2 N3 C4 125.5(3)
C2 N3 H3 117.3
C4 N3 H3 117.3
N2 C2 N1 121.5(3)
N2 C2 N3 121.0(3)
N1 C2 N3 117.5(3)
O1 C4 N3 119.3(3)
O1 C4 C5 127.3(3)
N3 C4 C5 113.4(3)
C6 C5 C4 121.5(3)
C6 C5 Br1 122.5(2)
C4 C5 Br1 116.0(2)
C5 C6 N1 118.8(3)
C5 C6 C7 126.5(3)
N1 C6 C7 114.8(3)
C6 C7 H7A 109.5
C6 C7 H7B 109.5
H7A C7 H7B 109.5
C6 C7 H7C 109.5
H7A C7 H7C 109.5
H7B C7 H7C 109.5

loop_
_geom_bond_atom_site_label_1
_geom_bond_atom_site_label_2
_geom_bond_distance
Br1 C5 1.868(3)
S1 O3 1.445(2)
S1 O2 1.461(2)
S1 O4 1.466(2)
S1 O5 1.560(2)
O1 C4 1.210(4)
O5 H5 0.8400
N1 C2 1.340(4)
N1 C6 1.387(4)
N1 H1 0.8800
N2 C2 1.309(4)
N2 H2A 0.8800
N2 H2B 0.8800
N3 C2 1.347(4)
N3 C4 1.404(4)
N3 H3 0.8800
C4 C5 1.452(4)
C5 C6 1.357(5)
C6 C7 1.487(5)
C7 H7A 0.9800
C7 H7B 0.9800
C7 H7C 0.9800

loop_
_geom_hbond_atom_site_label_D
_geom_hbond_atom_site_label_H
_geom_hbond_atom_site_label_A
_geom_hbond_site_symmetry_A
_geom_hbond_distance_DH
_geom_hbond_distance_HA
_geom_hbond_distance_DA
_geom_hbond_angle_DHA
N1 H1 O2 4_575 0.88 2.04 2.900(3) 165.0
N2 H2A O4 4_575 0.88 2.24 3.002(4) 145.0
N2 H2A O5 4_565 0.88 2.53 3.160(3) 129.0
N2 H2B O3 . 0.88 2.04 2.915(4) 172.0
N3 H3 O2 . 0.88 1.96 2.827(4) 169.0
O5 H5 O4 2_646 0.84 1.77 2.600(3) 170.0

loop_
_geom_torsion_atom_site_label_1
_geom_torsion_atom_site_label_2
_geom_torsion_atom_site_label_3
_geom_torsion_atom_site_label_4
_geom_torsion
C6 N1 C2 N2 179.7(3)
C6 N1 C2 N3 -1.6(5)
C4 N3 C2 N2 -176.9(3)
C4 N3 C2 N1 4.3(5)
C2 N3 C4 O1 175.8(3)
C2 N3 C4 C5 -4.4(5)
O1 C4 C5 C6 -178.4(3)
N3 C4 C5 C6 1.8(4)
O1 C4 C5 Br1 0.7(4)
N3 C4 C5 Br1 -179.2(2)
C4 C5 C6 N1 0.5(5)
Br1 C5 C6 N1 -178.5(2)
C4 C5 C6 C7 -179.6(3)
Br1 C5 C6 C7 1.4(5)
C2 N1 C6 C5 -0.7(5)
C2 N1 C6 C7 179.4(3)

_cod_database_fobs_code 2021022
